data_1526438
loop_
_publ_author_name
'Isasi, J.'

_publ_section_title
;
 New M M' O4 oxides derived from the rutile type: synthesis, structure and
 study of magnetic and electronic properties
;
_journal_name_full 'Journal of Alloys Compd.'
_journal_page_first 89
_journal_page_last 96
_journal_volume 322
_journal_year 2001
_chemical_formula_sum 'Ni1.5 O4 V'
_chemical_name_systematic 'Ni1.5 (V O4)'
_space_group_IT_number 64
_symmetry_space_group_name_Hall '-C 2ac 2'
_symmetry_space_group_name_H-M 'C m c a'
_cell_angle_alpha 90
_cell_angle_beta 90
_cell_angle_gamma 90
_cell_formula_units_Z 8
_cell_length_a 5.933
_cell_length_b 11.385
_cell_length_c 8.239
_cell_volume 556.521
_citation_journal_id_ASTM JALCEU
_cod_data_source_file Isasi_JALCEU_2001_1297.cif
_cod_data_source_block Ni1.5O4V1
_cod_original_cell_volume 556.5215
_cod_original_formula_sum 'Ni1.5 O4 V1'
_cod_database_code 1526438

loop_
_symmetry_equiv_pos_as_xyz
x,y,z
-x+1/2,-y,z+1/2
x,-y,-z
-x+1/2,y,-z+1/2
-x,-y,-z
x-1/2,y,-z-1/2
-x,y,z
x-1/2,-y,z-1/2
x+1/2,y+1/2,z
-x+1,-y+1/2,z+1/2
x+1/2,-y+1/2,-z
-x+1,y+1/2,-z+1/2
-x+1/2,-y+1/2,-z
x,y+1/2,-z-1/2
-x+1/2,y+1/2,z
x,-y+1/2,z-1/2

loop_
_atom_site_label
_atom_site_type_symbol
_atom_site_fract_x
_atom_site_fract_y
_atom_site_fract_z
_atom_site_occupancy
_atom_site_U_iso_or_equiv
V1 V+5 0 0.376 0.12 1 0.0
O2 O-2 0 0.001 0.241 1 0.0
Ni2 Ni+2 0.25 0.131 0.25 1 0.0
O3 O-2 0.263 0.121 0.005 1 0.0
O1 O-2 0 0.249 0.233 1 0.0
Ni1 Ni+2 0 0 0 1 0.0
